data_1518567
loop_
_publ_author_name
'Oka, Junko'
'Okamoto, Ryuichi'
'Noguchi, Keiichi'
'Tanaka, Ken'

_publ_section_title
;
 Asymmetric dearomatization of 1-aminonaphthalene derivatives by
 gold-catalyzed intramolecular double C-C bond formation.
;
_journal_issue 3
_journal_name_full 'Organic letters'
_journal_page_first 676
_journal_page_last 679
_journal_paper_doi 10.1021/ol503698s
_journal_volume 17
_journal_year 2015
_chemical_absolute_configuration ad
_chemical_formula_moiety 'C24 H22 Br N O3'
_chemical_formula_sum 'C24 H22 Br N O3'
_chemical_formula_weight 452.34
_chemical_name_systematic
;
 ?
;
_space_group_IT_number 19
_symmetry_cell_setting orthorhombic
_symmetry_Int_Tables_number 19
_symmetry_space_group_name_Hall 'P 2ac 2ab'
_symmetry_space_group_name_H-M 'P 21 21 21'
_atom_sites_solution_hydrogens geom
_atom_sites_solution_primary direct
_atom_sites_solution_secondary difmap
_cell_angle_alpha 90.00
_cell_angle_beta 90.00
_cell_angle_gamma 90.00
_cell_formula_units_Z 4
_cell_length_a 8.9945(2)
_cell_length_b 12.4644(2)
_cell_length_c 17.7143(3)
_cell_measurement_reflns_used 34803
_cell_measurement_temperature 193(2)
_cell_measurement_theta_max 68.23
_cell_measurement_theta_min 3.54
_cell_volume 1985.97(6)
_computing_cell_refinement 'RAPID AUTO'
_computing_data_collection 'RAPID AUTO (Rigaku, 2004)'
_computing_data_reduction 'RAPID AUTO'
_computing_publication_material 'SHELXL-97 (Sheldrick, 1997)'
_computing_structure_refinement 'SHELXL-97 (Sheldrick, 1997)'
_computing_structure_solution 'Il Milione (Burla, et al., 2007)'
_diffrn_ambient_temperature 193(2)
_diffrn_detector_area_resol_mean 10.000
_diffrn_measured_fraction_theta_full 1.000
_diffrn_measured_fraction_theta_max 1.000
_diffrn_measurement_device_type 'Rigaku R-AXIS RAPID'
_diffrn_measurement_method \w
_diffrn_radiation_monochromator graphite
_diffrn_radiation_source 'rotating anode'
_diffrn_radiation_type CuK\a
_diffrn_radiation_wavelength 1.54187
_diffrn_reflns_av_R_equivalents 0.0337
_diffrn_reflns_av_sigmaI/netI 0.0202
_diffrn_reflns_limit_h_max 10
_diffrn_reflns_limit_h_min -10
_diffrn_reflns_limit_k_max 15
_diffrn_reflns_limit_k_min -15
_diffrn_reflns_limit_l_max 21
_diffrn_reflns_limit_l_min -21
_diffrn_reflns_number 36532
_diffrn_reflns_theta_full 68.23
_diffrn_reflns_theta_max 68.23
_diffrn_reflns_theta_min 4.34
_exptl_absorpt_coefficient_mu 3.035
_exptl_absorpt_correction_T_max 0.859
_exptl_absorpt_correction_T_min 0.420
_exptl_absorpt_correction_type numerical
_exptl_absorpt_process_details 'NUMABS (Rigaku, 1999)'
_exptl_crystal_colour colorless
_exptl_crystal_density_diffrn 1.513
_exptl_crystal_density_method 'not measured'
_exptl_crystal_description platelet
_exptl_crystal_F_000 928
_exptl_crystal_size_max 0.55
_exptl_crystal_size_mid 0.10
_exptl_crystal_size_min 0.05
_refine_diff_density_max 0.313
_refine_diff_density_min -0.359
_refine_diff_density_rms 0.048
_refine_ls_abs_structure_details 'Flack H D (1983), Acta Cryst. A39, 876-881. 1549 Friedel Pairs'
_refine_ls_abs_structure_Flack -0.020(14)
_refine_ls_extinction_method none
_refine_ls_goodness_of_fit_ref 1.045
_refine_ls_hydrogen_treatment constr
_refine_ls_matrix_type full
_refine_ls_number_parameters 265
_refine_ls_number_reflns 3630
_refine_ls_number_restraints 0
_refine_ls_restrained_S_all 1.045
_refine_ls_R_factor_all 0.0270
_refine_ls_R_factor_gt 0.0257
_refine_ls_shift/su_max 0.001
_refine_ls_shift/su_mean 0.000
_refine_ls_structure_factor_coef Fsqd
_refine_ls_weighting_details 'calc w=1/[\s^2^(Fo^2^)+(0.0434P)^2^+0.4274P] where P=(Fo^2^+2Fc^2^)/3'
_refine_ls_weighting_scheme calc
_refine_ls_wR_factor_gt 0.0686
_refine_ls_wR_factor_ref 0.0696
_reflns_number_gt 3477
_reflns_number_total 3630
_reflns_threshold_expression >2sigma(I)
_cod_data_source_file ol503698s_si_001.cif
_cod_data_source_block I
_cod_depositor_comments 'Adding full bibliography for 1518565--1518567.cif.'
_cod_database_code 1518567

loop_
_symmetry_equiv_pos_site_id
_symmetry_equiv_pos_as_xyz
1 +X,+Y,+Z
2 1/2+X,1/2-Y,-Z
3 -X,1/2+Y,1/2-Z
4 1/2-X,-Y,1/2+Z

loop_
_atom_site_label
_atom_site_type_symbol
_atom_site_fract_x
_atom_site_fract_y
_atom_site_fract_z
_atom_site_U_iso_or_equiv
_atom_site_adp_type
_atom_site_occupancy
_atom_site_symmetry_multiplicity
_atom_site_calc_flag
_atom_site_refinement_flags
Br1 Br 0.51013(3) 0.39710(2) -0.121203(12) 0.04268(9) Uani 1 1 d .
O1 O 0.47709(18) 0.24017(12) 0.01037(9) 0.0346(4) Uani 1 1 d .
O2 O 0.4495(2) 0.60865(13) -0.05230(9) 0.0414(4) Uani 1 1 d .
O3 O -0.0084(2) 0.17863(13) 0.29534(9) 0.0422(4) Uani 1 1 d .
N1 N 0.2385(2) 0.21524(15) 0.27394(11) 0.0318(4) Uani 1 1 d .
C1 C 0.3910(2) 0.36348(17) 0.10543(12) 0.0294(5) Uani 1 1 d .
C2 C 0.4388(3) 0.34260(18) 0.03135(13) 0.0304(5) Uani 1 1 d .
C3 C 0.4530(3) 0.42586(19) -0.02046(12) 0.0329(5) Uani 1 1 d .
C4 C 0.4198(3) 0.53119(19) -0.00029(13) 0.0334(5) Uani 1 1 d .
C5 C 0.0921(3) 0.24018(19) 0.27542(13) 0.0319(5) Uani 1 1 d .
C6 C 0.3579(3) 0.54967(18) 0.07032(13) 0.0335(5) Uani 1 1 d .
H6 H 0.3268 0.6200 0.0836 0.040 Uiso 1 1 calc R
C7 C 0.3410(2) 0.46633(17) 0.12198(12) 0.0308(4) Uani 1 1 d .
C8 C 0.2601(3) 0.49034(19) 0.19495(13) 0.0354(5) Uani 1 1 d .
H8A H 0.3273 0.5283 0.2302 0.043 Uiso 1 1 calc R
H8B H 0.1734 0.5370 0.1848 0.043 Uiso 1 1 calc R
C9 C 0.2101(2) 0.38787(18) 0.22898(12) 0.0304(5) Uani 1 1 d .
C10 C 0.0769(3) 0.35131(18) 0.24781(12) 0.0332(5) Uani 1 1 d .
H10 H -0.0136 0.3903 0.2441 0.040 Uiso 1 1 calc R
C11 C 0.3277(3) 0.30376(17) 0.24165(12) 0.0297(5) Uani 1 1 d .
C12 C 0.4412(3) 0.34347(18) 0.29924(13) 0.0308(5) Uani 1 1 d .
C13 C 0.3954(3) 0.4055(2) 0.36005(13) 0.0389(5) Uani 1 1 d .
H13 H 0.2929 0.4223 0.3656 0.047 Uiso 1 1 calc R
C14 C 0.4964(3) 0.4432(2) 0.41280(13) 0.0427(5) Uani 1 1 d .
H14 H 0.4635 0.4867 0.4535 0.051 Uiso 1 1 calc R
C15 C 0.6463(3) 0.4171(2) 0.40594(14) 0.0456(6) Uani 1 1 d .
H15 H 0.7161 0.4426 0.4419 0.055 Uiso 1 1 calc R
C16 C 0.6924(3) 0.3543(2) 0.34695(14) 0.0409(6) Uani 1 1 d .
H16 H 0.7945 0.3355 0.3432 0.049 Uiso 1 1 calc R
C17 C 0.5926(3) 0.31694(19) 0.29194(14) 0.0346(5) Uani 1 1 d .
C18 C 0.6419(3) 0.25250(19) 0.22816(14) 0.0346(5) Uani 1 1 d .
H18 H 0.7408 0.2259 0.2278 0.042 Uiso 1 1 calc R
C19 C 0.5530(3) 0.22953(19) 0.17033(13) 0.0341(5) Uani 1 1 d .
H19 H 0.5902 0.1846 0.1313 0.041 Uiso 1 1 calc R
C20 C 0.3950(3) 0.27165(18) 0.16363(13) 0.0297(5) Uani 1 1 d .
H20 H 0.3327 0.2120 0.1431 0.036 Uiso 1 1 calc R
C21 C 0.3581(3) 0.1825(2) -0.02636(15) 0.0464(6) Uani 1 1 d .
H21A H 0.3286 0.2208 -0.0723 0.056 Uiso 1 1 calc R
H21B H 0.2728 0.1775 0.0079 0.056 Uiso 1 1 calc R
H21C H 0.3922 0.1102 -0.0396 0.056 Uiso 1 1 calc R
C22 C 0.4322(4) 0.7175(2) -0.02774(15) 0.0495(7) Uani 1 1 d .
H22A H 0.4860 0.7280 0.0198 0.059 Uiso 1 1 calc R
H22B H 0.3265 0.7330 -0.0200 0.059 Uiso 1 1 calc R
H22C H 0.4724 0.7661 -0.0662 0.059 Uiso 1 1 calc R
C23 C 0.2983(3) 0.1064(2) 0.28712(15) 0.0459(6) Uani 1 1 d .
H23A H 0.4069 0.1075 0.2781 0.055 Uiso 1 1 calc R
H23B H 0.2536 0.0567 0.2499 0.055 Uiso 1 1 calc R
C24 C 0.2700(4) 0.0638(3) 0.36475(18) 0.0603(8) Uani 1 1 d .
H24A H 0.1626 0.0577 0.3731 0.072 Uiso 1 1 calc R
H24B H 0.3127 0.1129 0.4021 0.072 Uiso 1 1 calc R
H24C H 0.3161 -0.0070 0.3699 0.072 Uiso 1 1 calc R

loop_
_atom_site_aniso_label
_atom_site_aniso_U_11
_atom_site_aniso_U_22
_atom_site_aniso_U_33
_atom_site_aniso_U_23
_atom_site_aniso_U_13
_atom_site_aniso_U_12
Br1 0.05019(17) 0.04555(14) 0.03230(13) -0.00248(9) 0.00795(12) 0.00231(13)
O1 0.0320(9) 0.0330(7) 0.0390(8) -0.0060(6) -0.0005(7) 0.0020(7)
O2 0.0525(10) 0.0359(8) 0.0358(8) 0.0063(7) 0.0042(7) 0.0019(8)
O3 0.0251(8) 0.0510(9) 0.0506(9) 0.0030(7) 0.0010(8) -0.0094(9)
N1 0.0244(10) 0.0332(9) 0.0379(10) 0.0024(8) 0.0016(8) -0.0040(8)
C1 0.0212(11) 0.0324(11) 0.0345(11) 0.0000(9) -0.0030(9) -0.0009(8)
C2 0.0220(11) 0.0348(11) 0.0344(11) -0.0049(9) -0.0002(9) 0.0004(9)
C3 0.0298(13) 0.0398(12) 0.0291(11) -0.0032(9) -0.0003(8) -0.0003(9)
C4 0.0296(12) 0.0359(12) 0.0346(11) 0.0022(9) -0.0021(10) 0.0000(10)
C5 0.0244(12) 0.0409(12) 0.0305(11) -0.0013(9) -0.0006(9) -0.0036(10)
C6 0.0330(13) 0.0322(11) 0.0353(11) -0.0011(9) -0.0004(10) 0.0038(10)
C7 0.0263(11) 0.0330(11) 0.0329(11) 0.0001(9) -0.0016(10) 0.0001(9)
C8 0.0356(13) 0.0340(12) 0.0367(12) -0.0011(10) 0.0037(10) 0.0023(10)
C9 0.0282(11) 0.0347(11) 0.0284(10) -0.0006(9) 0.0008(8) 0.0021(10)
C10 0.0256(12) 0.0417(13) 0.0323(12) -0.0027(10) -0.0014(9) 0.0036(9)
C11 0.0241(11) 0.0306(11) 0.0343(11) 0.0016(9) 0.0014(9) -0.0017(9)
C12 0.0265(12) 0.0318(11) 0.0340(12) 0.0031(9) -0.0002(9) -0.0025(9)
C13 0.0320(13) 0.0457(14) 0.0392(12) 0.0014(11) 0.0022(10) 0.0000(12)
C14 0.0419(14) 0.0487(13) 0.0374(11) -0.0045(10) -0.0027(13) -0.0022(13)
C15 0.0375(14) 0.0591(16) 0.0402(13) 0.0028(12) -0.0083(11) -0.0132(13)
C16 0.0242(13) 0.0532(15) 0.0451(14) 0.0093(11) -0.0035(10) -0.0043(11)
C17 0.0257(12) 0.0390(12) 0.0391(12) 0.0089(10) -0.0008(10) -0.0039(10)
C18 0.0221(12) 0.0391(12) 0.0428(13) 0.0074(10) 0.0020(10) 0.0039(10)
C19 0.0309(13) 0.0360(12) 0.0352(12) 0.0038(10) 0.0042(9) 0.0073(9)
C20 0.0259(12) 0.0288(11) 0.0344(12) -0.0007(9) -0.0009(9) 0.0001(9)
C21 0.0486(17) 0.0386(13) 0.0520(15) -0.0079(11) -0.0132(13) -0.0053(12)
C22 0.071(2) 0.0346(13) 0.0432(14) 0.0061(11) 0.0039(13) 0.0035(13)
C23 0.0391(14) 0.0421(13) 0.0565(15) 0.0092(13) 0.0057(11) 0.0006(12)
C24 0.0554(19) 0.0614(18) 0.0642(19) 0.0204(15) 0.0063(15) 0.0109(15)

loop_
_atom_type_symbol
_atom_type_description
_atom_type_scat_dispersion_real
_atom_type_scat_dispersion_imag
_atom_type_scat_source
C C 0.0181 0.0091 'International Tables Vol C Tables 4.2.6.8 and 6.1.1.4'
H H 0.0000 0.0000 'International Tables Vol C Tables 4.2.6.8 and 6.1.1.4'
Br Br -0.6763 1.2805 'International Tables Vol C Tables 4.2.6.8 and 6.1.1.4'
N N 0.0311 0.0180 'International Tables Vol C Tables 4.2.6.8 and 6.1.1.4'
O O 0.0492 0.0322 'International Tables Vol C Tables 4.2.6.8 and 6.1.1.4'

loop_
_geom_angle_atom_site_label_1
_geom_angle_atom_site_label_2
_geom_angle_atom_site_label_3
_geom_angle
C2 O1 C21 113.50(19)
C4 O2 C22 116.41(19)
C5 N1 C23 124.2(2)
C5 N1 C11 111.35(19)
C23 N1 C11 123.23(19)
C7 C1 C2 117.8(2)
C7 C1 C20 123.5(2)
C2 C1 C20 118.69(19)
O1 C2 C3 119.5(2)
O1 C2 C1 120.1(2)
C3 C2 C1 120.4(2)
C2 C3 C4 120.9(2)
C2 C3 Br1 120.39(17)
C4 C3 Br1 118.62(17)
O2 C4 C6 124.8(2)
O2 C4 C3 116.9(2)
C6 C4 C3 118.3(2)
O3 C5 N1 125.1(2)
O3 C5 C10 127.5(2)
N1 C5 C10 107.4(2)
C4 C6 C7 120.8(2)
C4 C6 H6 119.6
C7 C6 H6 119.6
C1 C7 C6 120.9(2)
C1 C7 C8 121.21(19)
C6 C7 C8 117.79(19)
C9 C8 C7 108.84(18)
C9 C8 H8A 109.9
C7 C8 H8A 109.9
C9 C8 H8B 109.9
C7 C8 H8B 109.9
H8A C8 H8B 108.3
C10 C9 C8 132.3(2)
C10 C9 C11 111.0(2)
C8 C9 C11 116.56(19)
C9 C10 C5 108.8(2)
C9 C10 H10 125.6
C5 C10 H10 125.6
N1 C11 C9 101.29(18)
N1 C11 C12 110.27(18)
C9 C11 C12 110.11(18)
N1 C11 C20 111.20(18)
C9 C11 C20 108.60(17)
C12 C11 C20 114.55(18)
C13 C12 C17 119.3(2)
C13 C12 C11 120.0(2)
C17 C12 C11 120.7(2)
C14 C13 C12 121.1(2)
C14 C13 H13 119.4
C12 C13 H13 119.4
C13 C14 C15 119.8(2)
C13 C14 H14 120.1
C15 C14 H14 120.1
C16 C15 C14 119.6(2)
C16 C15 H15 120.2
C14 C15 H15 120.2
C15 C16 C17 121.7(2)
C15 C16 H16 119.2
C17 C16 H16 119.2
C16 C17 C12 118.5(2)
C16 C17 C18 121.8(2)
C12 C17 C18 119.7(2)
C19 C18 C17 122.3(2)
C19 C18 H18 118.9
C17 C18 H18 118.9
C18 C19 C20 123.2(2)
C18 C19 H19 118.4
C20 C19 H19 118.4
C19 C20 C1 109.31(18)
C19 C20 C11 112.47(19)
C1 C20 C11 113.13(18)
C19 C20 H20 107.2
C1 C20 H20 107.2
C11 C20 H20 107.2
O1 C21 H21A 109.5
O1 C21 H21B 109.5
H21A C21 H21B 109.5
O1 C21 H21C 109.5
H21A C21 H21C 109.5
H21B C21 H21C 109.5
O2 C22 H22A 109.5
O2 C22 H22B 109.5
H22A C22 H22B 109.5
O2 C22 H22C 109.5
H22A C22 H22C 109.5
H22B C22 H22C 109.5
N1 C23 C24 114.1(2)
N1 C23 H23A 108.7
C24 C23 H23A 108.7
N1 C23 H23B 108.7
C24 C23 H23B 108.7
H23A C23 H23B 107.6
C23 C24 H24A 109.5
C23 C24 H24B 109.5
H24A C24 H24B 109.5
C23 C24 H24C 109.5
H24A C24 H24C 109.5
H24B C24 H24C 109.5

loop_
_geom_bond_atom_site_label_1
_geom_bond_atom_site_label_2
_geom_bond_distance
Br1 C3 1.891(2)
O1 C2 1.374(3)
O1 C21 1.444(3)
O2 C4 1.361(3)
O2 C22 1.434(3)
O3 C5 1.237(3)
N1 C5 1.353(3)
N1 C23 1.478(3)
N1 C11 1.479(3)
C1 C7 1.390(3)
C1 C2 1.405(3)
C1 C20 1.541(3)
C2 C3 1.391(3)
C3 C4 1.393(3)
C4 C6 1.388(3)
C5 C10 1.475(3)
C6 C7 1.393(3)
C6 H6 0.9500
C7 C8 1.513(3)
C8 C9 1.482(3)
C8 H8A 0.9900
C8 H8B 0.9900
C9 C10 1.325(3)
C9 C11 1.506(3)
C10 H10 0.9500
C11 C12 1.526(3)
C11 C20 1.561(3)
C12 C13 1.388(3)
C12 C17 1.407(3)
C13 C14 1.386(3)
C13 H13 0.9500
C14 C15 1.392(4)
C14 H14 0.9500
C15 C16 1.370(4)
C15 H15 0.9500
C16 C17 1.404(3)
C16 H16 0.9500
C17 C18 1.455(3)
C18 C19 1.330(3)
C18 H18 0.9500
C19 C20 1.520(3)
C19 H19 0.9500
C20 H20 1.0000
C21 H21A 0.9800
C21 H21B 0.9800
C21 H21C 0.9800
C22 H22A 0.9800
C22 H22B 0.9800
C22 H22C 0.9800
C23 C24 1.496(4)
C23 H23A 0.9900
C23 H23B 0.9900
C24 H24A 0.9800
C24 H24B 0.9800
C24 H24C 0.9800

loop_
_geom_torsion_atom_site_label_1
_geom_torsion_atom_site_label_2
_geom_torsion_atom_site_label_3
_geom_torsion_atom_site_label_4
_geom_torsion
C21 O1 C2 C3 -86.1(3)
C21 O1 C2 C1 96.2(3)
C7 C1 C2 O1 -174.4(2)
C20 C1 C2 O1 5.0(3)
C7 C1 C2 C3 8.0(3)
C20 C1 C2 C3 -172.7(2)
O1 C2 C3 C4 -177.9(2)
C1 C2 C3 C4 -0.2(4)
O1 C2 C3 Br1 4.7(3)
C1 C2 C3 Br1 -177.61(16)
C22 O2 C4 C6 8.1(4)
C22 O2 C4 C3 -172.6(2)
C2 C3 C4 O2 174.2(2)
Br1 C3 C4 O2 -8.3(3)
C2 C3 C4 C6 -6.4(4)
Br1 C3 C4 C6 171.02(18)
C23 N1 C5 O3 7.8(4)
C11 N1 C5 O3 175.5(2)
C23 N1 C5 C10 -171.1(2)
C11 N1 C5 C10 -3.3(3)
O2 C4 C6 C7 -175.5(2)
C3 C4 C6 C7 5.2(4)
C2 C1 C7 C6 -9.2(3)
C20 C1 C7 C6 171.5(2)
C2 C1 C7 C8 167.9(2)
C20 C1 C7 C8 -11.4(3)
C4 C6 C7 C1 2.6(4)
C4 C6 C7 C8 -174.5(2)
C1 C7 C8 C9 -16.0(3)
C6 C7 C8 C9 161.2(2)
C7 C8 C9 C10 -121.4(3)
C7 C8 C9 C11 54.4(3)
C8 C9 C10 C5 176.5(2)
C11 C9 C10 C5 0.5(3)
O3 C5 C10 C9 -177.1(2)
N1 C5 C10 C9 1.8(3)
C5 N1 C11 C9 3.5(2)
C23 N1 C11 C9 171.3(2)
C5 N1 C11 C12 120.0(2)
C23 N1 C11 C12 -72.1(3)
C5 N1 C11 C20 -111.8(2)
C23 N1 C11 C20 56.1(3)
C10 C9 C11 N1 -2.3(2)
C8 C9 C11 N1 -179.02(19)
C10 C9 C11 C12 -119.0(2)
C8 C9 C11 C12 64.3(2)
C10 C9 C11 C20 114.8(2)
C8 C9 C11 C20 -61.9(2)
N1 C11 C12 C13 -74.3(3)
C9 C11 C12 C13 36.6(3)
C20 C11 C12 C13 159.4(2)
N1 C11 C12 C17 105.0(2)
C9 C11 C12 C17 -144.1(2)
C20 C11 C12 C17 -21.3(3)
C17 C12 C13 C14 1.2(4)
C11 C12 C13 C14 -179.5(2)
C12 C13 C14 C15 -1.3(4)
C13 C14 C15 C16 0.0(4)
C14 C15 C16 C17 1.3(4)
C15 C16 C17 C12 -1.4(4)
C15 C16 C17 C18 178.4(2)
C13 C12 C17 C16 0.1(4)
C11 C12 C17 C16 -179.2(2)
C13 C12 C17 C18 -179.7(2)
C11 C12 C17 C18 1.0(3)
C16 C17 C18 C19 -170.3(2)
C12 C17 C18 C19 9.5(4)
C17 C18 C19 C20 2.6(4)
C18 C19 C20 C1 103.8(3)
C18 C19 C20 C11 -22.7(3)
C7 C1 C20 C19 -122.4(2)
C2 C1 C20 C19 58.2(3)
C7 C1 C20 C11 3.7(3)
C2 C1 C20 C11 -175.62(19)
N1 C11 C20 C19 -95.4(2)
C9 C11 C20 C19 153.97(18)
C12 C11 C20 C19 30.4(3)
N1 C11 C20 C1 140.12(19)
C9 C11 C20 C1 29.5(2)
C12 C11 C20 C1 -94.0(2)
C5 N1 C23 C24 -63.9(3)
C11 N1 C23 C24 129.8(3)
